data_1546629
loop_
_publ_author_name
'Jaikumar, P.'
'Sundar, T. V.'
'Sharmila, N.'
'Balakrishnan, T.'
'Ramamurthi, K.'

_publ_section_title
;
 Hydrogen-bonding patterns in bis(cytosinium) tartarate monohydrate
;
_journal_coeditor_code BX4005
_journal_issue 3
_journal_name_full IUCrData
_journal_page_first x170448
_journal_paper_doi 10.1107/S2414314617004485
_journal_volume 2
_journal_year 2017
_chemical_formula_iupac '2C4 H6 N3 O +, C4 H4 O6 2-, H2 O'
_chemical_formula_moiety '2(C4 H6 N3 O +), C4 H4 O6 2-, H2 O'
_chemical_formula_sum 'C12 H18 N6 O9'
_chemical_formula_weight 390.32
_chemical_melting_point 493
_chemical_name_systematic
;
Cystosinium tartarate monohydrate
;
_space_group_crystal_system orthorhombic
_space_group_IT_number 19
_space_group_name_Hall 'P 2ac 2ab'
_space_group_name_H-M_alt 'P 21 21 21'
_symmetry_space_group_name_Hall 'P 2ac 2ab'
_symmetry_space_group_name_H-M 'P 21 21 21'
_atom_sites_solution_hydrogens mixed
_atom_sites_solution_primary direct
_atom_sites_solution_secondary difmap
_audit_creation_method SHELXL-2014/7
_cell_angle_alpha 90
_cell_angle_beta 90
_cell_angle_gamma 90
_cell_formula_units_Z 4
_cell_length_a 7.6932(8)
_cell_length_b 10.1152(8)
_cell_length_c 20.9336(17)
_cell_measurement_reflns_used 7834
_cell_measurement_temperature 296(2)
_cell_measurement_theta_max 28.90
_cell_measurement_theta_min 2.8
_cell_volume 1629.0(3)
_computing_cell_refinement
;
APEX2 and SAINT (Bruker, 2009)
;
_computing_data_collection
;
APEX2 (Bruker, 2009)
;
_computing_data_reduction
;
SADABS and XPREP (Bruker, 2014)
;
_computing_molecular_graphics
;
<i>Qmol</i> (Gans & Shalloway, 2001), Mercury (Macrae <i>et al.</i>,
2008),
MOPAC (Stewart, 2016) and ORTEPIII (Burnett & Johnson, 1996)
;
_computing_publication_material
;
WinGX (Farrugia, 2012) and PLATON (Spek, 2009)
;
_computing_structure_refinement
;
SHELXL2014 (Sheldrick, 2015)
;
_computing_structure_solution
;
SHELXS97 (Sheldrick, 2008)
;
_diffrn_ambient_temperature 296(2)
_diffrn_measured_fraction_theta_full 0.999
_diffrn_measured_fraction_theta_max 0.998
_diffrn_measurement_device_type 'Bruker Kappa APEXII CCD'
_diffrn_measurement_method '\w and \f scan'
_diffrn_radiation_monochromator graphite
_diffrn_radiation_source 'fine-focus sealed tube'
_diffrn_radiation_type MoK\a
_diffrn_radiation_wavelength 0.71073
_diffrn_reflns_av_R_equivalents 0.0244
_diffrn_reflns_limit_h_max 10
_diffrn_reflns_limit_h_min -10
_diffrn_reflns_limit_k_max 14
_diffrn_reflns_limit_k_min -14
_diffrn_reflns_limit_l_max 29
_diffrn_reflns_limit_l_min -29
_diffrn_reflns_number 22011
_diffrn_reflns_theta_full 25.242
_diffrn_reflns_theta_max 30.456
_diffrn_reflns_theta_min 2.236
_exptl_absorpt_coefficient_mu 0.137
_exptl_absorpt_correction_T_max 0.7461
_exptl_absorpt_correction_T_min 0.7050
_exptl_absorpt_correction_type multi-scan
_exptl_absorpt_process_details SADABS
_exptl_crystal_colour colourless
_exptl_crystal_density_diffrn 1.592
_exptl_crystal_description plate
_exptl_crystal_F_000 816
_exptl_crystal_size_max 0.250
_exptl_crystal_size_mid 0.250
_exptl_crystal_size_min 0.200
_refine_diff_density_max 0.316
_refine_diff_density_min -0.215
_refine_ls_abs_structure_details
;
Flack <i>x</i> determined using 1669 quotients
[(<i>I</i>^+^)-(<i>I</i>^-^)]/[(<i>I</i>^+^)+(<i>I</i>^-^)]
(Parsons <i>et al.</i>,  2013)
;
_refine_ls_abs_structure_Flack 0.1(3)
_refine_ls_extinction_method none
_refine_ls_goodness_of_fit_ref 1.110
_refine_ls_hydrogen_treatment mixed
_refine_ls_matrix_type full
_refine_ls_number_parameters 284
_refine_ls_number_reflns 4920
_refine_ls_number_restraints 13
_refine_ls_restrained_S_all 1.110
_refine_ls_R_factor_all 0.0452
_refine_ls_R_factor_gt 0.0360
_refine_ls_shift/su_max 0.000
_refine_ls_shift/su_mean 0.000
_refine_ls_structure_factor_coef Fsqd
_refine_ls_weighting_details 'w=1/[\s^2^(Fo^2^)+(0.0394P)^2^+0.2224P] where P=(Fo^2^+2Fc^2^)/3'
_refine_ls_weighting_scheme calc
_refine_ls_wR_factor_gt 0.0819
_refine_ls_wR_factor_ref 0.0867
_reflns_number_gt 4299
_reflns_number_total 4920
_reflns_threshold_expression 'I > 2\s(I)'
_cod_data_source_file bx4005sup1.cif
_cod_data_source_block I
_cod_database_code 1546629
_shelx_space_group_comment
;
The symmetry employed for this shelxl refinement is uniquely defined
by the following loop, which should always be used as a source of
symmetry information in preference to the above space-group names.
They are only intended as comments.
;
_shelx_estimated_absorpt_t_min 0.966
_shelx_estimated_absorpt_t_max 0.973

loop_
_space_group_symop_operation_xyz
'x, y, z'
'-x+1/2, -y, z+1/2'
'-x, y+1/2, -z+1/2'
'x+1/2, -y+1/2, -z'

loop_
_atom_site_type_symbol
_atom_site_label
_atom_site_fract_x
_atom_site_fract_y
_atom_site_fract_z
_atom_site_U_iso_or_equiv
_atom_site_adp_type
_atom_site_calc_flag
_atom_site_occupancy
C C1 0.5157(3) -0.12312(19) 0.28216(8) 0.0271(4) Uani d 1
C C2 0.4512(2) -0.13171(17) 0.39524(8) 0.0227(3) Uani d 1
C C3 0.3533(3) -0.24948(18) 0.38552(9) 0.0280(4) Uani d 1
H H3 0.3003 -0.2928 0.4195 0.034 Uiso calc 1
C C4 0.3402(3) -0.29593(18) 0.32550(10) 0.0302(4) Uani d 1
H H4 0.2755 -0.3721 0.3182 0.036 Uiso calc 1
C C5 1.0040(3) 0.91530(19) 0.27540(9) 0.0282(4) Uani d 1
C C6 1.1517(3) 1.09471(19) 0.32643(10) 0.0311(4) Uani d 1
H H6 1.2200 1.1700 0.3220 0.037 Uiso calc 1
C C7 1.1029(3) 1.05652(18) 0.38512(9) 0.0279(4) Uani d 1
H H7 1.1340 1.1050 0.4211 0.033 Uiso calc 1
C C8 1.0018(2) 0.93903(17) 0.39043(8) 0.0228(3) Uani d 1
C C9 0.6955(2) 0.21335(16) 0.40007(8) 0.0223(3) Uani d 1
C C10 0.7829(2) 0.34860(16) 0.39920(8) 0.0205(3) Uani d 1
H H10 0.8548 0.3549 0.3607 0.025 Uiso calc 1
C C11 0.6476(2) 0.45940(16) 0.39747(8) 0.0191(3) Uani d 1
H H11 0.5796 0.4511 0.3581 0.023 Uiso calc 1
C C12 0.7400(2) 0.59383(15) 0.39722(8) 0.0203(3) Uani d 1
N N1 0.5288(2) -0.07644(15) 0.34392(7) 0.0244(3) Uani d 1
N N2 0.4183(3) -0.23531(17) 0.27525(8) 0.0313(4) Uani d 1
N N3 0.4693(3) -0.07353(16) 0.45057(8) 0.0303(4) Uani d 1
N N4 0.9555(2) 0.87599(16) 0.33577(7) 0.0245(3) Uani d 1
N N5 1.1043(3) 1.02646(17) 0.27297(8) 0.0327(4) Uani d 1
N N6 0.9557(3) 0.88801(16) 0.44485(8) 0.0303(4) Uani d 1
O O1 0.5847(2) -0.06662(17) 0.23794(7) 0.0443(4) Uani d 1
O O2 0.9624(2) 0.85238(17) 0.22833(7) 0.0438(4) Uani d 1
O O3 0.6214(2) 0.17628(13) 0.34904(7) 0.0366(4) Uani d 1
O O4 0.7027(2) 0.14814(14) 0.44995(7) 0.0347(3) Uani d 1
O O5 0.89220(18) 0.36252(13) 0.45351(7) 0.0308(3) Uani d 1
H H5 0.8871 0.2952 0.4752 0.046 Uiso calc 1
O O6 0.53350(18) 0.44816(13) 0.45043(6) 0.0276(3) Uani d 1
H H6A 0.4348 0.4328 0.4376 0.041 Uiso calc 1
O O7 0.74807(19) 0.65974(12) 0.44753(6) 0.0273(3) Uani d 1
O O8 0.8050(2) 0.63023(14) 0.34462(6) 0.0348(3) Uani d 1
O O9 0.2191(3) 0.4089(3) 0.39776(10) 0.0725(8) Uani d 1
H H1A 0.569(4) 0.003(2) 0.3477(12) 0.051(8) Uiso d 1
H H2A 0.403(3) -0.258(3) 0.2363(9) 0.038(7) Uiso d 1
H H3A 0.529(3) -0.004(2) 0.4530(11) 0.037(7) Uiso d 1
H H3B 0.411(3) -0.094(2) 0.4827(9) 0.026(6) Uiso d 1
H H4A 0.902(3) 0.802(2) 0.3369(11) 0.041(7) Uiso d 1
H H5A 1.138(4) 1.046(3) 0.2351(10) 0.044(7) Uiso d 1
H H6B 0.895(3) 0.8185(19) 0.4459(11) 0.036(7) Uiso d 1
H H6C 0.986(3) 0.921(2) 0.4795(9) 0.037(6) Uiso d 1
H H9A 0.190(5) 0.401(4) 0.3598(11) 0.096(14) Uiso d 1
H H9B 0.134(4) 0.397(4) 0.4223(14) 0.088(12) Uiso d 1

loop_
_atom_site_aniso_label
_atom_site_aniso_U_11
_atom_site_aniso_U_22
_atom_site_aniso_U_33
_atom_site_aniso_U_12
_atom_site_aniso_U_13
_atom_site_aniso_U_23
C1 0.0325(9) 0.0277(8) 0.0211(8) 0.0014(8) -0.0023(7) -0.0016(7)
C2 0.0259(8) 0.0190(7) 0.0232(7) 0.0033(7) 0.0007(7) 0.0005(6)
C3 0.0308(10) 0.0211(8) 0.0323(10) -0.0018(7) 0.0024(8) 0.0032(7)
C4 0.0320(10) 0.0210(8) 0.0377(10) -0.0018(8) -0.0044(8) -0.0034(8)
C5 0.0304(10) 0.0314(9) 0.0227(8) 0.0018(8) 0.0024(7) 0.0013(7)
C6 0.0324(10) 0.0222(8) 0.0387(10) -0.0020(8) 0.0023(8) 0.0040(8)
C7 0.0318(10) 0.0217(8) 0.0302(9) -0.0028(8) -0.0024(8) -0.0028(7)
C8 0.0237(8) 0.0209(7) 0.0237(8) 0.0025(6) -0.0011(6) 0.0002(7)
C9 0.0280(9) 0.0174(7) 0.0217(8) -0.0007(7) 0.0011(7) -0.0019(6)
C10 0.0232(8) 0.0177(7) 0.0205(7) -0.0020(6) 0.0006(6) -0.0020(6)
C11 0.0228(8) 0.0187(7) 0.0158(7) -0.0018(6) -0.0009(6) -0.0026(6)
C12 0.0235(8) 0.0166(7) 0.0209(7) 0.0004(6) -0.0016(6) 0.0001(6)
N1 0.0330(8) 0.0200(7) 0.0202(7) -0.0036(6) 0.0005(6) -0.0011(6)
N2 0.0410(10) 0.0278(8) 0.0250(8) -0.0017(7) -0.0048(7) -0.0077(6)
N3 0.0435(10) 0.0264(8) 0.0210(7) -0.0037(7) 0.0051(7) -0.0014(6)
N4 0.0287(8) 0.0225(7) 0.0223(7) -0.0036(6) 0.0004(6) -0.0009(6)
N5 0.0414(10) 0.0311(8) 0.0256(8) -0.0027(7) 0.0056(7) 0.0065(7)
N6 0.0422(10) 0.0278(8) 0.0210(7) -0.0083(7) -0.0002(7) -0.0018(6)
O1 0.0591(11) 0.0519(10) 0.0219(6) -0.0129(9) 0.0033(7) 0.0021(6)
O2 0.0543(10) 0.0535(10) 0.0235(6) -0.0138(9) 0.0041(7) -0.0069(7)
O3 0.0632(11) 0.0226(6) 0.0241(6) -0.0123(7) -0.0124(7) 0.0010(5)
O4 0.0496(9) 0.0285(7) 0.0261(6) -0.0091(7) -0.0056(6) 0.0074(6)
O5 0.0306(7) 0.0262(6) 0.0355(7) -0.0010(6) -0.0120(6) -0.0019(6)
O6 0.0240(6) 0.0311(6) 0.0277(6) -0.0020(6) 0.0056(5) -0.0044(5)
O7 0.0398(8) 0.0208(6) 0.0212(6) -0.0040(5) -0.0013(5) -0.0042(5)
O8 0.0563(10) 0.0249(6) 0.0233(6) -0.0100(7) 0.0110(6) -0.0027(5)
O9 0.0402(10) 0.137(2) 0.0409(10) -0.0349(13) 0.0010(9) -0.0080(13)

loop_
_atom_type_symbol
_atom_type_description
_atom_type_scat_dispersion_real
_atom_type_scat_dispersion_imag
_atom_type_scat_source
C C 0.0033 0.0016 'International Tables Vol C Tables 4.2.6.8 and 6.1.1.4'
H H 0.0000 0.0000 'International Tables Vol C Tables 4.2.6.8 and 6.1.1.4'
N N 0.0061 0.0033 'International Tables Vol C Tables 4.2.6.8 and 6.1.1.4'
O O 0.0106 0.0060 'International Tables Vol C Tables 4.2.6.8 and 6.1.1.4'

loop_
_geom_angle_atom_site_label_1
_geom_angle_atom_site_label_2
_geom_angle_atom_site_label_3
_geom_angle
O1 C1 N2 123.44(18)
O1 C1 N1 121.52(18)
N2 C1 N1 115.04(17)
N3 C2 N1 118.14(17)
N3 C2 C3 124.05(17)
N1 C2 C3 117.81(16)
C4 C3 C2 117.74(18)
C4 C3 H3 121.1
C2 C3 H3 121.1
C3 C4 N2 122.18(18)
C3 C4 H4 118.9
N2 C4 H4 118.9
O2 C5 N5 123.37(18)
O2 C5 N4 121.41(18)
N5 C5 N4 115.20(17)
C7 C6 N5 122.05(18)
C7 C6 H6 119.0
N5 C6 H6 119.0
C6 C7 C8 117.66(18)
C6 C7 H7 121.2
C8 C7 H7 121.2
N6 C8 N4 118.70(16)
N6 C8 C7 123.27(17)
N4 C8 C7 118.01(16)
O4 C9 O3 125.05(17)
O4 C9 C10 117.97(16)
O3 C9 C10 116.98(15)
O5 C10 C9 109.89(14)
O5 C10 C11 110.42(13)
C9 C10 C11 110.95(14)
O5 C10 H10 108.5
C9 C10 H10 108.5
C11 C10 H10 108.5
O6 C11 C10 110.11(14)
O6 C11 C12 111.12(13)
C10 C11 C12 109.52(14)
O6 C11 H11 108.7
C10 C11 H11 108.7
C12 C11 H11 108.7
O7 C12 O8 124.04(15)
O7 C12 C11 119.58(15)
O8 C12 C11 116.38(15)
C2 N1 C1 124.84(16)
C2 N1 H1A 118.0(18)
C1 N1 H1A 115.5(18)
C4 N2 C1 122.35(16)
C4 N2 H2A 123.5(17)
C1 N2 H2A 113.8(17)
C2 N3 H3A 119.2(16)
C2 N3 H3B 123.3(15)
H3A N3 H3B 117(2)
C8 N4 C5 124.52(16)
C8 N4 H4A 121.0(16)
C5 N4 H4A 114.1(16)
C5 N5 C6 122.51(17)
C5 N5 H5A 113.3(18)
C6 N5 H5A 124.2(18)
C8 N6 H6B 120.2(16)
C8 N6 H6C 121.8(16)
H6B N6 H6C 118(2)
C10 O5 H5 109.5
C11 O6 H6A 109.5
H9A O9 H9B 111(3)

loop_
_geom_bond_atom_site_label_1
_geom_bond_atom_site_label_2
_geom_bond_distance
C1 O1 1.211(2)
C1 N2 1.367(3)
C1 N1 1.380(2)
C2 N3 1.307(2)
C2 N1 1.350(2)
C2 C3 1.424(3)
C3 C4 1.345(3)
C3 H3 0.9300
C4 N2 1.358(3)
C4 H4 0.9300
C5 O2 1.216(2)
C5 N5 1.364(3)
C5 N4 1.377(2)
C6 C7 1.341(3)
C6 N5 1.365(3)
C6 H6 0.9300
C7 C8 1.425(3)
C7 H7 0.9300
C8 N6 1.300(2)
C8 N4 1.358(2)
C9 O4 1.236(2)
C9 O3 1.267(2)
C9 C10 1.524(2)
C10 O5 1.421(2)
C10 C11 1.530(2)
C10 H10 0.9800
C11 O6 1.419(2)
C11 C12 1.534(2)
C11 H11 0.9800
C12 O7 1.248(2)
C12 O8 1.264(2)
N1 H1A 0.86(2)
N2 H2A 0.857(18)
N3 H3A 0.842(18)
N3 H3B 0.834(17)
N4 H4A 0.854(19)
N5 H5A 0.857(19)
N6 H6B 0.846(18)
N6 H6C 0.833(17)
O5 H5 0.8200
O6 H6A 0.8200
O9 H9A 0.83(2)
O9 H9B 0.84(2)

loop_
_geom_hbond_atom_site_label_D
_geom_hbond_atom_site_label_H
_geom_hbond_atom_site_label_A
_geom_hbond_site_symmetry_A
_geom_hbond_distance_DH
_geom_hbond_distance_HA
_geom_hbond_distance_DA
_geom_hbond_angle_DHA
C4 H4 O1 3_645 0.93 2.53 3.098(2) 119.5
C10 H10 O2 3_745 0.98 2.33 3.312(2) 175.0
C11 H11 O1 3_655 0.98 2.38 3.361(2) 179.4
O5 H5 O4 . 0.82 2.12 2.6140(19) 118.4
O6 H6A O9 . 0.82 1.87 2.688(2) 172.0
N1 H1A O3 . 0.86(2) 1.80(2) 2.656(2) 171(3)
N2 H2A O3 3_645 0.857(18) 1.914(19) 2.768(2) 175(3)
N3 H3A O4 . 0.842(18) 2.039(18) 2.873(2) 171(2)
N3 H3B O7 4_456 0.834(17) 2.038(18) 2.865(2) 172(2)
N4 H4A O8 . 0.854(19) 1.90(2) 2.748(2) 173(3)
N5 H5A O8 3_755 0.857(19) 1.93(2) 2.766(2) 166(3)
N6 H6B O7 . 0.846(18) 1.963(18) 2.808(2) 179(3)
N6 H6C O6 4_566 0.833(17) 2.007(18) 2.812(2) 163(2)
O9 H9A O2 3_645 0.83(2) 2.24(3) 3.040(3) 162(4)
O9 H9B O5 1_455 0.84(2) 2.00(3) 2.812(2) 161(3)

loop_
_geom_torsion_atom_site_label_1
_geom_torsion_atom_site_label_2
_geom_torsion_atom_site_label_3
_geom_torsion_atom_site_label_4
_geom_torsion
N3 C2 C3 C4 177.53(19)
N1 C2 C3 C4 -1.9(3)
C2 C3 C4 N2 0.9(3)
N5 C6 C7 C8 1.4(3)
C6 C7 C8 N6 175.8(2)
C6 C7 C8 N4 -2.5(3)
O4 C9 C10 O5 13.0(2)
O3 C9 C10 O5 -166.62(16)
O4 C9 C10 C11 -109.38(19)
O3 C9 C10 C11 71.0(2)
O5 C10 C11 O6 -65.06(17)
C9 C10 C11 O6 57.03(17)
O5 C10 C11 C12 57.41(17)
C9 C10 C11 C12 179.50(14)
O6 C11 C12 O7 19.7(2)
C10 C11 C12 O7 -102.17(18)
O6 C11 C12 O8 -160.68(16)
C10 C11 C12 O8 77.45(19)
N3 C2 N1 C1 -177.22(18)
C3 C2 N1 C1 2.3(3)
O1 C1 N1 C2 177.9(2)
N2 C1 N1 C2 -1.4(3)
C3 C4 N2 C1 0.1(3)
O1 C1 N2 C4 -179.1(2)
N1 C1 N2 C4 0.1(3)
N6 C8 N4 C5 -176.22(18)
C7 C8 N4 C5 2.2(3)
O2 C5 N4 C8 177.85(19)
N5 C5 N4 C8 -0.6(3)
O2 C5 N5 C6 -179.1(2)
N4 C5 N5 C6 -0.6(3)
C7 C6 N5 C5 0.2(3)

_cod_database_fobs_code 1546629
